data_1556236
loop_
_publ_author_name
'Barbero, Asunci\'on'
'Diez-Varga, Alberto'
'Pulido, Francisco J.'

_publ_section_title
;
 Multicomponent prins cyclization from allylsilyl alcohols leading to
 dioxaspirodecanes.
;
_journal_issue 20
_journal_name_full 'Organic letters'
_journal_page_first 5234
_journal_page_last 5237
_journal_paper_doi 10.1021/ol402425u
_journal_volume 15
_journal_year 2013
_chemical_formula_sum 'C23 H28 O4'
_chemical_formula_weight 368.45
_space_group_IT_number 14
_space_group_name_Hall '-P 2yn'
_space_group_name_H-M_alt 'P 1 21/n 1'
_symmetry_cell_setting monoclinic
_symmetry_space_group_name_H-M 'P 1 21/n 1'
_atom_sites_solution_hydrogens geom
_atom_sites_solution_primary direct
_atom_sites_solution_secondary difmap
_audit_creation_method SHELXL-97
_cell_angle_alpha 90.00
_cell_angle_beta 92.332(3)
_cell_angle_gamma 90.00
_cell_formula_units_Z 4
_cell_length_a 5.8655(2)
_cell_length_b 17.9589(5)
_cell_length_c 19.3504(5)
_cell_measurement_reflns_used 10292
_cell_measurement_temperature 293(2)
_cell_measurement_theta_max 72.0324
_cell_measurement_theta_min 2.2833
_cell_volume 2036.64(10)
_computing_cell_refinement
; 
'Mon May 13 20:27:46 2013' 
;
_computing_data_collection
; 
'Mon May 13 20:27:46 2013' 
;
_computing_data_reduction
; 
'Mon May 13 20:27:46 2013' 
;
_computing_structure_refinement 'SHELXL-97 (Sheldrick, 1997)'
_computing_structure_solution 'SHELXS-97 (Sheldrick, 1990)'
_diffrn_ambient_temperature 293(2)
_diffrn_detector_area_resol_mean 10.4757
_diffrn_measured_fraction_theta_full 0.986
_diffrn_measured_fraction_theta_max 0.986
_diffrn_measurement_device_type 'SuperNova, Dual, Cu at zero, Atlas'
_diffrn_measurement_method '\w scans'
_diffrn_radiation_monochromator graphite
_diffrn_radiation_source 'fine-focus sealed tube'
_diffrn_radiation_type CuK\a
_diffrn_radiation_wavelength 1.54184
_diffrn_reflns_av_R_equivalents 0.0392
_diffrn_reflns_av_sigmaI/netI 0.0177
_diffrn_reflns_limit_h_max 7
_diffrn_reflns_limit_h_min -7
_diffrn_reflns_limit_k_max 22
_diffrn_reflns_limit_k_min -22
_diffrn_reflns_limit_l_max 23
_diffrn_reflns_limit_l_min -23
_diffrn_reflns_number 35411
_diffrn_reflns_theta_full 72.18
_diffrn_reflns_theta_max 72.18
_diffrn_reflns_theta_min 3.36
_exptl_absorpt_coefficient_mu 0.649
_exptl_absorpt_correction_T_max 0.948
_exptl_absorpt_correction_T_min 0.872
_exptl_absorpt_correction_type analytical
_exptl_absorpt_process_details
;
'CrysAlisPro, Oxford Diffraction Ltd.,
Version 1.171.34.44 (release 25-10-2010 CrysAlis171 .NET)
(compiled Oct 25 2010,18:11:34)
Analytical numeric absorption correction using a multifaceted crystal
			model based on expressions derived by R.C. Clark & J.S. Reid.
(Clark, R. C. & Reid, J. S. (1995). Acta Cryst. A51, 887-897)'
;
_exptl_crystal_colour COLORLESS
_exptl_crystal_density_diffrn 1.202
_exptl_crystal_density_method 'not measured'
_exptl_crystal_description BLOCK
_exptl_crystal_F_000 792
_exptl_crystal_size_max 0.3361
_exptl_crystal_size_mid 0.1502
_exptl_crystal_size_min 0.1112
_refine_diff_density_max 0.291
_refine_diff_density_min -0.257
_refine_diff_density_rms 0.033
_refine_ls_extinction_coef 0.0020(4)
_refine_ls_extinction_expression Fc^*^=kFc[1+0.001xFc^2^\l^3^/sin(2\q)]^-1/4^
_refine_ls_extinction_method SHELXL
_refine_ls_goodness_of_fit_ref 1.029
_refine_ls_hydrogen_treatment mixed
_refine_ls_matrix_type full
_refine_ls_number_parameters 279
_refine_ls_number_reflns 3970
_refine_ls_number_restraints 6
_refine_ls_restrained_S_all 1.049
_refine_ls_R_factor_all 0.0698
_refine_ls_R_factor_gt 0.0504
_refine_ls_shift/su_max 0.003
_refine_ls_shift/su_mean 0.002
_refine_ls_structure_factor_coef Fsqd
_refine_ls_weighting_details 'calc w=1/[\s^2^(Fo^2^)+(0.0781P)^2^+0.4347P] where P=(Fo^2^+2Fc^2^)/3'
_refine_ls_weighting_scheme calc
_refine_ls_wR_factor_gt 0.1374
_refine_ls_wR_factor_ref 0.1567
_reflns_number_gt 2864
_reflns_number_total 3970
_reflns_threshold_expression >2sigma(I)
_cod_data_source_file ol402425u_si_002.cif
_cod_data_source_block Compound_2b_(maanisa)
_cod_original_cell_volume 2036.63(11)
_cod_database_code 1556236

loop_
_symmetry_equiv_pos_as_xyz
'x, y, z'
'-x+1/2, y+1/2, -z+1/2'
'-x, -y, -z'
'x-1/2, -y-1/2, z-1/2'

loop_
_atom_site_label
_atom_site_type_symbol
_atom_site_fract_x
_atom_site_fract_y
_atom_site_fract_z
_atom_site_U_iso_or_equiv
_atom_site_adp_type
_atom_site_occupancy
_atom_site_symmetry_multiplicity
_atom_site_calc_flag
_atom_site_refinement_flags
_atom_site_disorder_assembly
_atom_site_disorder_group
O1 O 0.2423(3) 0.56779(8) 0.66436(8) 0.0735(4) Uani 1 1 d D . .
O2 O 0.0824(2) 0.75125(7) 0.78076(6) 0.0574(4) Uani 1 1 d . . .
C3A C -0.0360(7) 0.48513(18) 0.6927(2) 0.1387(16) Uani 0.50 1 d PD A 1
H3A1 H -0.0399 0.4421 0.7229 0.166 Uiso 0.50 1 calc PR A 1
H3A2 H -0.1498 0.4786 0.6554 0.166 Uiso 0.50 1 calc PR A 1
C4A C 0.189(2) 0.4933(5) 0.6651(5) 0.101(3) Uani 0.50 1 d PD A 1
H4A H 0.285(12) 0.476(4) 0.704(3) 0.121 Uiso 0.50 1 calc P B 1
C5A C 0.293(2) 0.4554(4) 0.6090(6) 0.148(5) Uani 0.50 1 d PD A 1
H5A1 H 0.2439 0.4778 0.5659 0.222 Uiso 0.50 1 calc PR A 1
H5A2 H 0.2497 0.4038 0.6090 0.222 Uiso 0.50 1 calc PR A 1
H5A3 H 0.4563 0.4592 0.6146 0.222 Uiso 0.50 1 calc PR A 1
C3B C -0.0360(7) 0.48513(18) 0.6927(2) 0.1387(16) Uani 0.50 1 d PD A 2
H3B1 H 0.0417 0.4487 0.7222 0.166 Uiso 0.50 1 calc PR A 2
H3B2 H -0.1770 0.4635 0.6740 0.166 Uiso 0.50 1 calc PR A 2
C4B C 0.1079(18) 0.5081(6) 0.6375(5) 0.106(3) Uani 0.50 1 d PD A 2
H4B H 0.003(12) 0.531(4) 0.603(4) 0.127 Uiso 0.50 1 calc P C 2
C5B C 0.229(3) 0.4523(7) 0.5998(9) 0.291(15) Uani 0.50 1 d PD A 2
H5B1 H 0.3634 0.4740 0.5815 0.437 Uiso 0.50 1 calc PR A 2
H5B2 H 0.1322 0.4338 0.5624 0.437 Uiso 0.50 1 calc PR A 2
H5B3 H 0.2717 0.4121 0.6303 0.437 Uiso 0.50 1 calc PR A 2
O3 O 0.8009(3) 0.77823(10) 1.02899(8) 0.0831(5) Uani 1 1 d . . .
O4 O -0.3870(3) 0.98787(10) 0.57969(9) 0.0910(5) Uani 1 1 d . . .
C1 C 0.1052(4) 0.60778(11) 0.71248(10) 0.0604(5) Uani 1 1 d . A .
C2 C -0.0816(5) 0.55256(14) 0.73116(15) 0.0783(7) Uani 1 1 d . . .
H2A H -0.110(4) 0.5520(15) 0.7792(15) 0.094 Uiso 1 1 d . . .
H2B H -0.228(5) 0.5696(15) 0.7166(14) 0.094 Uiso 1 1 d . . .
C11 C 0.2616(4) 0.63036(11) 0.77345(10) 0.0629(5) Uani 1 1 d . . .
H11A H 0.4018 0.6504 0.7561 0.076 Uiso 1 1 calc R A .
H11B H 0.3006 0.5864 0.8005 0.076 Uiso 1 1 calc R . .
C12 C 0.1561(4) 0.68793(11) 0.82025(10) 0.0584(5) Uani 1 1 d . A .
H12 H 0.0244 0.6658 0.8421 0.070 Uiso 1 1 calc R . .
C13 C -0.0841(3) 0.73225(10) 0.72756(9) 0.0557(5) Uani 1 1 d . A .
H13 H -0.2150 0.7088 0.7488 0.067 Uiso 1 1 calc R . .
C14 C 0.0166(3) 0.67784(11) 0.67715(10) 0.0595(5) Uani 1 1 d . . .
H14A H -0.0994 0.6645 0.6422 0.071 Uiso 1 1 calc R A .
H14B H 0.1405 0.7019 0.6541 0.071 Uiso 1 1 calc R . .
C31 C 0.3247(3) 0.71444(11) 0.87558(9) 0.0569(5) Uani 1 1 d . . .
C32 C 0.3199(4) 0.68860(13) 0.94305(10) 0.0713(6) Uani 1 1 d . A .
H32 H 0.2058 0.6556 0.9550 0.086 Uiso 1 1 calc R . .
C33 C 0.4799(4) 0.71076(14) 0.99249(10) 0.0740(6) Uani 1 1 d . . .
H33 H 0.4734 0.6925 1.0374 0.089 Uiso 1 1 calc R A .
C34 C 0.6495(4) 0.75957(12) 0.97628(10) 0.0618(5) Uani 1 1 d . A .
C35 C 0.6587(4) 0.78635(12) 0.90929(10) 0.0648(5) Uani 1 1 d . . .
H35 H 0.7734 0.8192 0.8975 0.078 Uiso 1 1 calc R A .
C36 C 0.4956(4) 0.76374(12) 0.86032(10) 0.0630(5) Uani 1 1 d . A .
H36 H 0.5012 0.7824 0.8156 0.076 Uiso 1 1 calc R . .
C37 C 0.9550(5) 0.83678(17) 1.01798(14) 0.0952(8) Uani 1 1 d . . .
H37A H 1.0629 0.8215 0.9848 0.143 Uiso 1 1 calc R . .
H37B H 1.0345 0.8491 1.0608 0.143 Uiso 1 1 calc R . .
H37C H 0.8727 0.8796 1.0009 0.143 Uiso 1 1 calc R . .
C41 C -0.1618(3) 0.80298(10) 0.69225(9) 0.0538(4) Uani 1 1 d . . .
C42 C -0.3747(4) 0.80654(12) 0.65830(11) 0.0657(5) Uani 1 1 d . A .
H42 H -0.4732 0.7661 0.6607 0.079 Uiso 1 1 calc R . .
C43 C -0.4425(4) 0.86822(13) 0.62149(11) 0.0721(6) Uani 1 1 d . . .
H43 H -0.5857 0.8691 0.5990 0.087 Uiso 1 1 calc R A .
C44 C -0.3016(4) 0.92888(12) 0.61736(10) 0.0648(5) Uani 1 1 d . A .
C45 C -0.0892(4) 0.92670(11) 0.65039(11) 0.0682(6) Uani 1 1 d . . .
H45 H 0.0090 0.9672 0.6477 0.082 Uiso 1 1 calc R A .
C46 C -0.0228(4) 0.86426(11) 0.68752(11) 0.0632(5) Uani 1 1 d . A .
H46 H 0.1204 0.8636 0.7100 0.076 Uiso 1 1 calc R . .
C47 C -0.2383(5) 1.04730(14) 0.56544(14) 0.0911(8) Uani 1 1 d . . .
H47A H -0.1911 1.0715 0.6079 0.137 Uiso 1 1 calc R . .
H47B H -0.3159 1.0824 0.5354 0.137 Uiso 1 1 calc R . .
H47C H -0.1067 1.0284 0.5433 0.137 Uiso 1 1 calc R . .

loop_
_atom_site_aniso_label
_atom_site_aniso_U_11
_atom_site_aniso_U_22
_atom_site_aniso_U_33
_atom_site_aniso_U_23
_atom_site_aniso_U_13
_atom_site_aniso_U_12
O1 0.0789(10) 0.0615(8) 0.0811(10) -0.0132(7) 0.0175(8) -0.0014(7)
O2 0.0609(8) 0.0577(7) 0.0529(7) -0.0005(5) -0.0053(6) 0.0036(6)
C3A 0.149(3) 0.091(2) 0.182(4) -0.048(2) 0.079(3) -0.050(2)
C4A 0.129(9) 0.052(3) 0.124(8) -0.007(5) 0.052(6) 0.000(4)
C5A 0.133(6) 0.063(4) 0.252(14) -0.077(6) 0.057(7) -0.005(4)
C3B 0.149(3) 0.091(2) 0.182(4) -0.048(2) 0.079(3) -0.050(2)
C4B 0.114(7) 0.110(8) 0.093(6) -0.047(6) 0.007(4) -0.029(5)
C5B 0.35(2) 0.250(16) 0.290(19) -0.184(14) 0.252(18) -0.207(16)
O3 0.0846(11) 0.1033(12) 0.0601(8) 0.0036(8) -0.0144(8) -0.0099(9)
O4 0.0915(12) 0.0848(11) 0.0953(12) 0.0244(9) -0.0158(10) 0.0105(9)
C1 0.0625(12) 0.0545(10) 0.0649(11) -0.0052(9) 0.0099(9) -0.0022(9)
C2 0.0806(16) 0.0640(13) 0.0915(17) -0.0054(12) 0.0173(14) -0.0131(12)
C11 0.0646(12) 0.0573(11) 0.0666(11) 0.0017(9) -0.0008(9) 0.0062(9)
C12 0.0610(12) 0.0596(11) 0.0547(10) 0.0063(8) 0.0026(9) -0.0004(9)
C13 0.0495(10) 0.0604(11) 0.0570(10) 0.0000(8) 0.0013(8) -0.0031(8)
C14 0.0611(12) 0.0603(11) 0.0569(10) -0.0055(8) -0.0011(9) -0.0026(9)
C31 0.0592(12) 0.0599(11) 0.0517(10) 0.0021(8) 0.0038(8) 0.0065(9)
C32 0.0725(14) 0.0851(15) 0.0566(11) 0.0122(10) 0.0040(10) -0.0087(11)
C33 0.0826(16) 0.0896(15) 0.0497(10) 0.0130(10) 0.0006(10) -0.0036(12)
C34 0.0635(12) 0.0686(12) 0.0530(10) 0.0008(9) -0.0013(9) 0.0092(10)
C35 0.0670(13) 0.0677(12) 0.0598(11) 0.0042(9) 0.0024(9) -0.0040(10)
C36 0.0716(13) 0.0688(12) 0.0484(10) 0.0072(9) 0.0022(9) -0.0010(10)
C37 0.0922(18) 0.1035(19) 0.0878(17) -0.0030(15) -0.0205(14) -0.0123(16)
C41 0.0508(11) 0.0590(10) 0.0517(9) -0.0028(8) 0.0013(8) 0.0001(8)
C42 0.0523(12) 0.0746(13) 0.0698(12) 0.0070(10) -0.0042(9) -0.0086(10)
C43 0.0559(12) 0.0878(15) 0.0713(13) 0.0099(11) -0.0116(10) 0.0023(11)
C44 0.0687(13) 0.0660(12) 0.0593(11) 0.0021(9) -0.0012(10) 0.0099(10)
C45 0.0694(13) 0.0563(11) 0.0781(13) -0.0022(10) -0.0080(11) -0.0043(9)
C46 0.0554(11) 0.0608(11) 0.0722(12) -0.0022(9) -0.0119(9) -0.0006(9)
C47 0.110(2) 0.0734(15) 0.0903(17) 0.0192(13) 0.0103(15) 0.0124(15)

loop_
_atom_type_symbol
_atom_type_description
_atom_type_scat_dispersion_real
_atom_type_scat_dispersion_imag
_atom_type_scat_source
C C 0.0181 0.0091 'International Tables Vol C Tables 4.2.6.8 and 6.1.1.4'
H H 0.0000 0.0000 'International Tables Vol C Tables 4.2.6.8 and 6.1.1.4'
O O 0.0492 0.0322 'International Tables Vol C Tables 4.2.6.8 and 6.1.1.4'

loop_
_exptl_crystal_face_index_h
_exptl_crystal_face_index_k
_exptl_crystal_face_index_l
_exptl_crystal_face_perp_dist
_exptl_oxdiff_crystal_face_indexfrac_h
_exptl_oxdiff_crystal_face_indexfrac_k
_exptl_oxdiff_crystal_face_indexfrac_l
_exptl_oxdiff_crystal_face_x
_exptl_oxdiff_crystal_face_y
_exptl_oxdiff_crystal_face_z
0 2 12 0.0517 0.0000 2.0000 12.0000 -0.0193 0.9418 -0.2438
0 11 3 0.0432 -0.0000 11.0000 3.0000 0.8452 0.3469 -0.3363
-3 5 5 0.1231 -3.0000 5.0000 5.0000 0.1222 0.2116 -0.9384
3 2 -7 0.1051 3.0000 2.0000 -7.0000 0.4747 -0.2908 0.7867
0 -2 -12 0.0638 -0.0000 -2.0000 -12.0000 0.0193 -0.9418 0.2438
3 -2 6 0.1643 3.0000 -2.0000 6.0000 -0.0454 0.6641 0.6843
-3 2 -4 0.1625 -3.0000 2.0000 -4.0000 0.0152 -0.5107 -0.7162
0 3 -12 0.0623 -0.0000 3.0000 -12.0000 0.4241 -0.8888 0.1127
-1 -11 -3 0.0643 -1.0000 -11.0000 -3.0000 -0.9143 -0.4219 0.0938
0 -11 -3 0.0680 0.0000 -11.0000 -3.0000 -0.8452 -0.3469 0.3363
2 -5 -9 0.0922 2.0000 -5.0000 -9.0000 -0.1308 -0.5935 0.7597

loop_
_geom_angle_atom_site_label_1
_geom_angle_atom_site_label_2
_geom_angle_atom_site_label_3
_geom_angle
C4A O1 C4B 31.1(5)
C4A O1 C1 110.1(4)
C4B O1 C1 107.3(4)
C12 O2 C13 112.22(14)
C4A C3A C2 107.1(4)
O1 C4A C5A 110.3(7)
O1 C4A C3A 108.3(5)
C5A C4A C3A 130.7(9)
O1 C4B C5B 115.7(10)
C34 O3 C37 118.14(18)
C44 O4 C47 118.24(19)
O1 C1 C14 108.18(16)
O1 C1 C11 107.38(16)
C14 C1 C11 108.31(16)
O1 C1 C2 104.61(16)
C14 C1 C2 114.12(19)
C11 C1 C2 113.85(19)
C3A C2 C1 105.7(2)
C1 C11 C12 113.33(16)
O2 C12 C31 107.74(15)
O2 C12 C11 110.13(15)
C31 C12 C11 111.54(16)
O2 C13 C41 108.10(15)
O2 C13 C14 110.14(15)
C41 C13 C14 111.74(15)
C1 C14 C13 112.35(16)
C36 C31 C32 117.35(19)
C36 C31 C12 120.88(17)
C32 C31 C12 121.73(19)
C33 C32 C31 121.3(2)
C34 C33 C32 120.53(19)
O3 C34 C33 116.18(18)
O3 C34 C35 124.4(2)
C33 C34 C35 119.5(2)
C36 C35 C34 119.2(2)
C31 C36 C35 122.13(18)
C46 C41 C42 117.12(18)
C46 C41 C13 122.45(17)
C42 C41 C13 120.26(18)
C43 C42 C41 121.4(2)
C42 C43 C44 120.7(2)
O4 C44 C43 115.9(2)
O4 C44 C45 125.0(2)
C43 C44 C45 119.08(19)
C44 C45 C46 119.7(2)
C41 C46 C45 121.99(19)

loop_
_geom_bond_atom_site_label_1
_geom_bond_atom_site_label_2
_geom_bond_distance
O1 C4A 1.375(9)
O1 C4B 1.417(10)
O1 C1 1.446(2)
O2 C12 1.427(2)
O2 C13 1.431(2)
C3A C4A 1.449(11)
C3A C2 1.452(4)
C4A C5A 1.441(4)
C4B C5B 1.442(4)
O3 C34 1.367(2)
O3 C37 1.409(3)
O4 C44 1.369(2)
O4 C47 1.413(3)
C1 C14 1.514(3)
C1 C11 1.520(3)
C1 C2 1.532(3)
C11 C12 1.522(3)
C12 C31 1.505(3)
C13 C41 1.504(3)
C13 C14 1.517(3)
C31 C36 1.378(3)
C31 C32 1.387(3)
C32 C33 1.372(3)
C33 C34 1.372(3)
C34 C35 1.386(3)
C35 C36 1.380(3)
C41 C46 1.375(3)
C41 C42 1.389(3)
C42 C43 1.367(3)
C43 C44 1.372(3)
C44 C45 1.377(3)
C45 C46 1.379(3)
